data_7013004
loop_
_publ_author_name
'Patmore, Nathan J.'
'Ingleson, Michael J.'
'Mahon, Mary F.'
'Weller, Andrew S.'

_publ_section_title
;
 Investigation of the synthesis of {Mo(\h5-C5H5)(CO)3}+ fragments
 partnered with the monoanionic carboranes [closo-CB11H11Br]-,
 [closo-CB11H6Br6]- and [closo-HCB11Me11]- by silver salt metathesis
 and hydride abstraction
;
_journal_coden_ASTM DTARAF
_journal_issue 14
_journal_name_full 'Dalton Transactions'
_journal_page_first 2894
_journal_page_last 2904
_journal_paper_doi 10.1039/b303537a
_journal_year 2003
_chemical_formula_sum 'C19 H34 Ag2 B22 Br2 Cl2 I2 Mo2 O6'
_chemical_formula_weight 1488.42
_chemical_name_common 1
_space_group_IT_number 2
_symmetry_cell_setting triclinic
_symmetry_space_group_name_Hall '-P 1'
_symmetry_space_group_name_H-M 'P -1'
_atom_sites_solution_hydrogens geom
_atom_sites_solution_primary direct
_atom_sites_solution_secondary difmap
_audit_creation_method SHELXL-97
_cell_angle_alpha 99.47(3)
_cell_angle_beta 101.09(3)
_cell_angle_gamma 98.31(3)
_cell_formula_units_Z 2
_cell_length_a 12.779(3)
_cell_length_b 13.530(3)
_cell_length_c 13.725(3)
_cell_measurement_reflns_used 25
_cell_measurement_temperature 150(2)
_cell_measurement_theta_max 18
_cell_measurement_theta_min 12
_cell_volume 2258.6(10)
_computing_data_reduction 'Denzo and Scalepack (otwinowski & Minor, 1997'
_computing_molecular_graphics 'ORTEX (P.McArdle, 1995)'
_computing_publication_material 'SHELXL-97/2 (Sheldrick,1997)'
_computing_structure_refinement 'SHELXL-97 (Sheldrick, 1997)'
_computing_structure_solution 'SHELXS-97 (Sheldrick, 1990)'
_diffrn_ambient_temperature 150(2)
_diffrn_measured_fraction_theta_full 0.996
_diffrn_measured_fraction_theta_max 0.996
_diffrn_measurement_device_type KappaCCD
_diffrn_measurement_method KappaCCD
_diffrn_radiation_monochromator graphite
_diffrn_radiation_source 'fine-focus sealed tube'
_diffrn_radiation_type MoK\a
_diffrn_radiation_wavelength 0.71073
_diffrn_reflns_av_R_equivalents 0.0414
_diffrn_reflns_av_sigmaI/netI 0.0407
_diffrn_reflns_limit_h_max 16
_diffrn_reflns_limit_h_min -16
_diffrn_reflns_limit_k_max 17
_diffrn_reflns_limit_k_min -17
_diffrn_reflns_limit_l_max 17
_diffrn_reflns_limit_l_min -17
_diffrn_reflns_number 36486
_diffrn_reflns_theta_full 27.48
_diffrn_reflns_theta_max 27.48
_diffrn_reflns_theta_min 3.09
_exptl_absorpt_coefficient_mu 4.686
_exptl_absorpt_correction_T_max 0.933
_exptl_absorpt_correction_T_min 1.045
_exptl_absorpt_correction_type multi-scan
_exptl_absorpt_process_details
;
Sortav Blessing (1995)
multi-scan from symmetry-related measurements (Blessing 1995)
;
_exptl_crystal_colour Red
_exptl_crystal_density_diffrn 2.189
_exptl_crystal_density_method 'not measured'
_exptl_crystal_description Block
_exptl_crystal_F_000 1388
_exptl_crystal_size_max 0.20
_exptl_crystal_size_mid 0.10
_exptl_crystal_size_min 0.08
_refine_diff_density_max 1.234
_refine_diff_density_min -1.518
_refine_diff_density_rms 0.116
_refine_ls_extinction_coef 0.00134(8)
_refine_ls_extinction_expression Fc^*^=kFc[1+0.001xFc^2^\l^3^/sin(2\q)]^-1/4^
_refine_ls_extinction_method SHELXL
_refine_ls_goodness_of_fit_ref 1.051
_refine_ls_hydrogen_treatment mixed
_refine_ls_matrix_type full
_refine_ls_number_parameters 543
_refine_ls_number_reflns 10316
_refine_ls_number_restraints 2
_refine_ls_restrained_S_all 1.051
_refine_ls_R_factor_all 0.0380
_refine_ls_R_factor_gt 0.0294
_refine_ls_shift/su_max 0.002
_refine_ls_shift/su_mean 0.000
_refine_ls_structure_factor_coef Fsqd
_refine_ls_weighting_details 'calc w=1/[\s^2^(Fo^2^)+(0.0183P)^2^+3.2708P] where P=(Fo^2^+2Fc^2^)/3'
_refine_ls_weighting_scheme calc
_refine_ls_wR_factor_gt 0.0635
_refine_ls_wR_factor_ref 0.0670
_reflns_number_gt 8863
_reflns_number_total 10316
_reflns_threshold_expression >2sigma(I)
_cod_data_source_file b303537a.txt
_cod_data_source_block k01asw2
_cod_depositor_comments
;
The following automatic conversions were performed:
'_symmetry_cell_setting' value 'Triclinic' changed to 'triclinic'
according to '/home/saulius/struct/CIF-dictionaries/cif_core.dic'
dictionary named 'cif_core.dic' version 2.4.1 from
2010-06-29.

'_exptl_absorpt_correction_type' value 'multiscan' changed to
'multi-scan' according to
'/home/saulius/struct/CIF-dictionaries/cif_core.dic' dictionary named
'cif_core.dic' version 2.4.1 from 2010-06-29.

Automatic conversion script
Id: cif_fix_enum 1527 2010-12-29 10:47:43Z saulius 

 Updated bibliographic information.

 Antanas Vaitkus,
 2019-10-03
;
_cod_original_cell_volume 2258.6(8)
_cod_original_sg_symbol_H-M P-1
_cod_database_code 7013004

loop_
_symmetry_equiv_pos_as_xyz
'x, y, z'
'-x, -y, -z'

loop_
_atom_site_label
_atom_site_type_symbol
_atom_site_fract_x
_atom_site_fract_y
_atom_site_fract_z
_atom_site_U_iso_or_equiv
_atom_site_adp_type
_atom_site_occupancy
_atom_site_symmetry_multiplicity
_atom_site_calc_flag
_atom_site_refinement_flags
_atom_site_disorder_assembly
_atom_site_disorder_group
Mo1 Mo 0.45838(2) 0.62375(2) 0.23174(2) 0.02029(7) Uani 1 1 d . . .
Mo2 Mo 1.09036(2) 0.73062(2) 0.75877(2) 0.01928(7) Uani 1 1 d . . .
Ag1 Ag 0.51112(3) 0.40546(2) 0.43224(2) 0.04116(9) Uani 1 1 d . . .
Ag2 Ag 0.95596(3) 0.43515(2) 0.56601(2) 0.03556(8) Uani 1 1 d . . .
I1 I 0.606616(18) 0.594708(19) 0.406788(19) 0.03211(7) Uani 1 1 d . . .
I2 I 0.924817(17) 0.635722(17) 0.581367(16) 0.02558(6) Uani 1 1 d . . .
Br1 Br 0.56371(4) 0.22231(3) 0.40736(3) 0.04296(11) Uani 1 1 d . . .
Br2 Br 0.83654(3) 0.25093(3) 0.56215(3) 0.02821(9) Uani 1 1 d . . .
Cl1 Cl 0.83029(12) -0.08150(15) 0.47097(11) 0.0926(6) Uani 1 1 d . . .
Cl2 Cl 0.63758(8) 0.00418(8) 0.48659(9) 0.0471(3) Uani 1 1 d . . .
O2 O 0.2955(2) 0.5348(2) 0.3547(2) 0.0408(7) Uani 1 1 d . . .
O3 O 0.2779(2) 0.4757(2) 0.0620(2) 0.0424(7) Uani 1 1 d . . .
O4 O 0.5807(2) 0.4649(2) 0.1263(2) 0.0461(7) Uani 1 1 d . . .
O22 O 1.2253(2) 0.5933(2) 0.6440(2) 0.0405(7) Uani 1 1 d . . .
O23 O 1.2339(2) 0.6544(2) 0.9336(2) 0.0418(7) Uani 1 1 d . . .
O24 O 0.9145(2) 0.59873(19) 0.84147(19) 0.0316(6) Uani 1 1 d . . .
B2 B 0.2695(3) 0.2057(3) 0.1437(3) 0.0253(8) Uani 1 1 d . . .
H2 H 0.1978 0.2446 0.1313 0.030 Uiso 1 1 calc R . .
B3 B 0.3794(3) 0.2322(3) 0.0842(3) 0.0288(9) Uani 1 1 d . . .
H3 H 0.3799 0.2886 0.0330 0.035 Uiso 1 1 calc R . .
B4 B 0.4330(4) 0.1177(3) 0.0602(3) 0.0305(9) Uani 1 1 d . . .
H4 H 0.4691 0.0991 -0.0072 0.037 Uiso 1 1 calc R . .
B5 B 0.3555(3) 0.0216(3) 0.1041(3) 0.0272(8) Uani 1 1 d . . .
H5 H 0.3404 -0.0604 0.0655 0.033 Uiso 1 1 calc R . .
B6 B 0.2539(3) 0.0753(3) 0.1553(3) 0.0291(9) Uani 1 1 d . . .
H6 H 0.1724 0.0289 0.1505 0.035 Uiso 1 1 calc R . .
B7 B 0.3981(3) 0.2703(3) 0.2169(3) 0.0257(8) Uani 1 1 d D . .
H7 H 0.414(3) 0.3504(15) 0.257(2) 0.021(9) Uiso 1 1 d D . .
B8 B 0.4993(3) 0.2154(3) 0.1641(3) 0.0290(9) Uani 1 1 d . . .
H8 H 0.5804 0.2615 0.1670 0.035 Uiso 1 1 calc R . .
B9 B 0.4842(3) 0.0840(3) 0.1768(3) 0.0274(9) Uani 1 1 d . . .
H9 H 0.5550 0.0438 0.1882 0.033 Uiso 1 1 calc R . .
B10 B 0.3733(3) 0.0586(3) 0.2367(3) 0.0230(8) Uani 1 1 d . . .
H10 H 0.3713 0.0019 0.2877 0.028 Uiso 1 1 calc R . .
B11 B 0.3202(3) 0.1739(3) 0.2611(3) 0.0261(8) Uani 1 1 d . . .
H11 H 0.2835 0.1928 0.3281 0.031 Uiso 1 1 calc R . .
B12 B 0.4608(3) 0.1787(3) 0.2716(3) 0.0260(8) Uani 1 1 d . . .
B22 B 1.1477(3) 0.3415(3) 0.8230(3) 0.0242(8) Uani 1 1 d . . .
H22 H 1.2303 0.3893 0.8363 0.029 Uiso 1 1 calc R . .
B23 B 1.0460(3) 0.3825(3) 0.8856(3) 0.0234(8) Uani 1 1 d . . .
H23 H 1.0617 0.4573 0.9398 0.028 Uiso 1 1 calc R . .
B24 B 0.9662(3) 0.2722(3) 0.9060(3) 0.0228(8) Uani 1 1 d . . .
H24 H 0.9296 0.2743 0.9740 0.027 Uiso 1 1 calc R . .
B25 B 1.0176(3) 0.1641(3) 0.8572(3) 0.0256(8) Uani 1 1 d . . .
H25 H 1.0150 0.0956 0.8933 0.031 Uiso 1 1 calc R . .
B26 B 1.1291(3) 0.2065(3) 0.8047(3) 0.0273(9) Uani 1 1 d . . .
H26 H 1.1994 0.1655 0.8061 0.033 Uiso 1 1 calc R . .
B27 B 1.0299(3) 0.3737(3) 0.7533(3) 0.0201(7) Uani 1 1 d D . .
H27 H 1.032(3) 0.4438(19) 0.720(2) 0.025(9) Uiso 1 1 d D . .
B28 B 0.9173(3) 0.3312(3) 0.8051(3) 0.0206(7) Uani 1 1 d . . .
H28 H 0.8472 0.3724 0.8046 0.025 Uiso 1 1 calc R . .
B29 B 0.8993(3) 0.1947(3) 0.7871(3) 0.0211(8) Uani 1 1 d . . .
H29 H 0.8174 0.1459 0.7749 0.025 Uiso 1 1 calc R . .
B30 B 1.0010(3) 0.1542(3) 0.7239(3) 0.0220(8) Uani 1 1 d . . .
H30 H 0.9860 0.0790 0.6703 0.026 Uiso 1 1 calc R . .
B31 B 1.0811(3) 0.2649(3) 0.7028(3) 0.0225(8) Uani 1 1 d . . .
H31 H 1.1184 0.2627 0.6352 0.027 Uiso 1 1 calc R . .
B32 B 0.9401(3) 0.2583(3) 0.6943(3) 0.0198(7) Uani 1 1 d . . .
C1 C 0.2980(3) 0.1147(3) 0.0554(3) 0.0282(8) Uani 1 1 d . . .
H1 H 0.2411 0.0923 -0.0209 0.034 Uiso 1 1 calc R . .
C2 C 0.3546(3) 0.5650(3) 0.3098(3) 0.0287(8) Uani 1 1 d . . .
C3 C 0.3428(3) 0.5301(3) 0.1235(3) 0.0281(8) Uani 1 1 d . . .
C4 C 0.5375(3) 0.5206(3) 0.1686(3) 0.0295(8) Uani 1 1 d . . .
C5 C 0.5510(4) 0.7940(3) 0.2823(4) 0.0524(13) Uani 1 1 d . . .
H5A H 0.6092 0.8162 0.3400 0.063 Uiso 1 1 calc R . .
C6 C 0.5607(3) 0.7590(3) 0.1843(4) 0.0407(10) Uani 1 1 d . . .
H6A H 0.6265 0.7529 0.1632 0.049 Uiso 1 1 calc R . .
C7 C 0.4571(3) 0.7342(3) 0.1222(3) 0.0336(8) Uani 1 1 d . . .
H7A H 0.4402 0.7080 0.0513 0.040 Uiso 1 1 calc R . .
C8 C 0.3812(3) 0.7543(3) 0.1818(3) 0.0348(9) Uani 1 1 d . . .
H8A H 0.3048 0.7444 0.1579 0.042 Uiso 1 1 calc R . .
C9 C 0.4379(5) 0.7912(3) 0.2821(4) 0.0518(12) Uani 1 1 d . . .
H9A H 0.4078 0.8107 0.3390 0.062 Uiso 1 1 calc R . .
C10 C 0.7575(3) -0.0257(3) 0.5505(3) 0.0389(9) Uani 1 1 d . . .
H10A H 0.8034 0.0375 0.5935 0.047 Uiso 1 1 calc R . .
H10B H 0.7394 -0.0724 0.5956 0.047 Uiso 1 1 calc R . .
C21 C 1.1011(3) 0.2791(3) 0.9083(3) 0.0245(7) Uani 1 1 d . . .
H21 H 1.1576 0.2868 0.9835 0.029 Uiso 1 1 calc R . .
C22 C 1.1751(3) 0.6414(3) 0.6854(3) 0.0265(7) Uani 1 1 d . . .
C23 C 1.1814(3) 0.6822(3) 0.8704(3) 0.0289(8) Uani 1 1 d . . .
C24 C 0.9775(3) 0.6447(3) 0.8108(2) 0.0242(7) Uani 1 1 d . . .
C25 C 1.0678(3) 0.8800(3) 0.6935(3) 0.0387(9) Uani 1 1 d . . .
H25A H 1.0289 0.8788 0.6268 0.046 Uiso 1 1 calc R . .
C26 C 1.0224(3) 0.8805(3) 0.7801(4) 0.0437(11) Uani 1 1 d . . .
H26A H 0.9481 0.8785 0.7818 0.052 Uiso 1 1 calc R . .
C27 C 1.1089(4) 0.8846(3) 0.8642(3) 0.0394(10) Uani 1 1 d . . .
H27A H 1.1033 0.8870 0.9326 0.047 Uiso 1 1 calc R . .
C28 C 1.2052(3) 0.8843(3) 0.8270(3) 0.0339(9) Uani 1 1 d . . .
H28A H 1.2754 0.8857 0.8663 0.041 Uiso 1 1 calc R . .
C29 C 1.1792(3) 0.8815(3) 0.7226(3) 0.0320(8) Uani 1 1 d . . .
H29A H 1.2287 0.8809 0.6790 0.038 Uiso 1 1 calc R . .

loop_
_atom_site_aniso_label
_atom_site_aniso_U_11
_atom_site_aniso_U_22
_atom_site_aniso_U_33
_atom_site_aniso_U_23
_atom_site_aniso_U_13
_atom_site_aniso_U_12
Mo1 0.01899(14) 0.01697(14) 0.02412(15) 0.00306(12) 0.00348(11) 0.00355(11)
Mo2 0.02079(14) 0.01680(14) 0.02000(14) 0.00177(11) 0.00423(11) 0.00510(11)
Ag1 0.0587(2) 0.02710(16) 0.03566(17) 0.00227(13) 0.00406(15) 0.01437(14)
Ag2 0.05620(19) 0.02356(15) 0.02521(15) 0.00652(12) 0.00836(13) 0.00069(13)
I1 0.02649(12) 0.03255(14) 0.03448(14) 0.00684(11) -0.00213(10) 0.00798(10)
I2 0.02755(12) 0.02467(12) 0.02209(12) 0.00461(9) 0.00067(9) 0.00337(9)
Br1 0.0526(2) 0.0280(2) 0.0380(2) 0.00055(17) -0.01494(19) 0.01440(18)
Br2 0.03162(19) 0.02380(18) 0.02265(17) 0.00519(14) -0.00584(14) -0.00096(14)
Cl1 0.0644(8) 0.1489(16) 0.0543(8) -0.0335(9) 0.0024(7) 0.0619(10)
Cl2 0.0398(5) 0.0408(6) 0.0535(6) -0.0030(5) -0.0009(5) 0.0136(5)
O2 0.0323(14) 0.0540(19) 0.0441(16) 0.0227(14) 0.0162(13) 0.0087(13)
O3 0.0378(15) 0.0439(17) 0.0345(15) -0.0009(13) -0.0036(13) -0.0032(13)
O4 0.0429(16) 0.0279(15) 0.070(2) -0.0019(14) 0.0291(16) 0.0077(13)
O22 0.0359(15) 0.0423(17) 0.0443(16) -0.0023(13) 0.0129(13) 0.0170(13)
O23 0.0334(14) 0.058(2) 0.0353(15) 0.0158(14) 0.0003(13) 0.0161(14)
O24 0.0372(14) 0.0294(14) 0.0307(14) 0.0072(11) 0.0140(12) 0.0042(11)
B2 0.0254(19) 0.021(2) 0.031(2) 0.0071(17) 0.0062(17) 0.0099(16)
B3 0.038(2) 0.023(2) 0.032(2) 0.0103(17) 0.0160(19) 0.0100(17)
B4 0.038(2) 0.025(2) 0.035(2) 0.0074(18) 0.0174(19) 0.0126(18)
B5 0.033(2) 0.019(2) 0.032(2) 0.0056(17) 0.0087(18) 0.0084(16)
B6 0.027(2) 0.024(2) 0.038(2) 0.0088(18) 0.0088(18) 0.0058(16)
B7 0.032(2) 0.019(2) 0.027(2) 0.0052(16) 0.0052(17) 0.0085(16)
B8 0.028(2) 0.023(2) 0.042(2) 0.0118(18) 0.0149(19) 0.0072(16)
B9 0.026(2) 0.023(2) 0.036(2) 0.0048(17) 0.0101(18) 0.0093(16)
B10 0.0270(19) 0.0178(19) 0.027(2) 0.0065(16) 0.0079(16) 0.0069(15)
B11 0.032(2) 0.022(2) 0.029(2) 0.0093(17) 0.0112(18) 0.0101(16)
B12 0.030(2) 0.0184(19) 0.028(2) 0.0050(16) 0.0004(17) 0.0061(16)
B22 0.0196(18) 0.024(2) 0.026(2) 0.0038(16) 0.0017(16) -0.0004(15)
B23 0.0257(19) 0.022(2) 0.0206(18) 0.0039(16) 0.0014(16) 0.0042(15)
B24 0.0248(19) 0.025(2) 0.0195(18) 0.0063(16) 0.0059(15) 0.0054(15)
B25 0.0261(19) 0.021(2) 0.030(2) 0.0081(16) 0.0042(17) 0.0057(16)
B26 0.0203(18) 0.027(2) 0.035(2) 0.0055(18) 0.0050(17) 0.0063(16)
B27 0.0209(18) 0.0182(18) 0.0201(18) 0.0051(15) 0.0021(15) 0.0012(14)
B28 0.0214(18) 0.0193(19) 0.0225(18) 0.0054(15) 0.0055(15) 0.0061(14)
B29 0.0193(17) 0.0205(19) 0.0253(19) 0.0064(15) 0.0062(15) 0.0055(14)
B30 0.0226(18) 0.0168(18) 0.027(2) 0.0033(15) 0.0068(16) 0.0049(14)
B31 0.0210(18) 0.0197(19) 0.026(2) 0.0027(16) 0.0055(16) 0.0030(15)
B32 0.0194(17) 0.0183(18) 0.0202(18) 0.0030(15) 0.0015(15) 0.0029(14)
C1 0.037(2) 0.0222(18) 0.0230(17) 0.0041(15) 0.0003(15) 0.0073(15)
C2 0.0254(18) 0.030(2) 0.0314(19) 0.0079(16) 0.0016(16) 0.0091(15)
C3 0.0271(18) 0.0278(19) 0.0299(19) 0.0063(16) 0.0070(16) 0.0050(15)
C4 0.0261(18) 0.0217(18) 0.040(2) 0.0050(16) 0.0098(17) 0.0006(15)
C5 0.068(3) 0.0147(19) 0.054(3) 0.0059(19) -0.023(2) -0.0075(19)
C6 0.030(2) 0.028(2) 0.065(3) 0.017(2) 0.009(2) 0.0013(16)
C7 0.036(2) 0.031(2) 0.039(2) 0.0173(17) 0.0109(17) 0.0065(16)
C8 0.035(2) 0.026(2) 0.052(3) 0.0192(18) 0.0147(19) 0.0130(16)
C9 0.095(4) 0.020(2) 0.051(3) 0.0061(19) 0.033(3) 0.021(2)
C10 0.048(2) 0.041(2) 0.035(2) 0.0141(19) 0.0135(19) 0.0182(19)
C21 0.0225(16) 0.0252(18) 0.0222(17) 0.0056(14) -0.0023(14) 0.0014(14)
C22 0.0254(17) 0.0263(19) 0.0252(18) 0.0035(15) 0.0006(15) 0.0052(15)
C23 0.0283(18) 0.031(2) 0.0273(19) 0.0022(16) 0.0067(16) 0.0071(15)
C24 0.0309(18) 0.0239(18) 0.0171(16) -0.0008(14) 0.0030(14) 0.0111(15)
C25 0.049(2) 0.0177(19) 0.046(2) 0.0105(17) -0.002(2) 0.0054(17)
C26 0.036(2) 0.021(2) 0.077(3) 0.006(2) 0.020(2) 0.0098(16)
C27 0.061(3) 0.0190(19) 0.039(2) -0.0054(16) 0.026(2) 0.0037(18)
C28 0.036(2) 0.0212(19) 0.037(2) -0.0007(16) 0.0005(17) -0.0019(15)
C29 0.035(2) 0.0218(19) 0.040(2) 0.0075(16) 0.0118(17) 0.0008(15)

loop_
_atom_type_symbol
_atom_type_description
_atom_type_scat_dispersion_real
_atom_type_scat_dispersion_imag
_atom_type_scat_source
C C 0.0033 0.0016 'International Tables Vol C Tables 4.2.6.8 and 6.1.1.4'
H H 0.0000 0.0000 'International Tables Vol C Tables 4.2.6.8 and 6.1.1.4'
B B 0.0013 0.0007 'International Tables Vol C Tables 4.2.6.8 and 6.1.1.4'
O O 0.0106 0.0060 'International Tables Vol C Tables 4.2.6.8 and 6.1.1.4'
Br Br -0.2901 2.4595 'International Tables Vol C Tables 4.2.6.8 and 6.1.1.4'
Mo Mo -1.6832 0.6857 'International Tables Vol C Tables 4.2.6.8 and 6.1.1.4'
Ag Ag -0.8971 1.1015 'International Tables Vol C Tables 4.2.6.8 and 6.1.1.4'
I I -0.4742 1.8119 'International Tables Vol C Tables 4.2.6.8 and 6.1.1.4'
Cl Cl 0.1484 0.1585 'International Tables Vol C Tables 4.2.6.8 and 6.1.1.4'

loop_
_geom_angle_atom_site_label_1
_geom_angle_atom_site_label_2
_geom_angle_atom_site_label_3
_geom_angle
_geom_angle_site_symmetry_1
_geom_angle_site_symmetry_3
_geom_angle_publ_flag
C3 Mo1 C2 76.85(15) . . ?
C3 Mo1 C4 76.06(15) . . ?
C2 Mo1 C4 113.29(14) . . ?
C3 Mo1 C8 86.89(15) . . ?
C2 Mo1 C8 102.29(14) . . ?
C4 Mo1 C8 135.16(15) . . ?
C3 Mo1 C7 86.23(15) . . ?
C2 Mo1 C7 136.33(14) . . ?
C4 Mo1 C7 100.79(15) . . ?
C8 Mo1 C7 36.00(13) . . ?
C3 Mo1 C9 119.07(17) . . ?
C2 Mo1 C9 94.75(16) . . ?
C4 Mo1 C9 151.12(16) . . ?
C8 Mo1 C9 35.35(16) . . ?
C7 Mo1 C9 59.13(15) . . ?
C3 Mo1 C6 117.32(15) . . ?
C2 Mo1 C6 153.41(15) . . ?
C4 Mo1 C6 92.59(15) . . ?
C8 Mo1 C6 59.00(14) . . ?
C7 Mo1 C6 34.91(14) . . ?
C9 Mo1 C6 58.88(16) . . ?
C3 Mo1 C5 142.70(15) . . ?
C2 Mo1 C5 121.22(17) . . ?
C4 Mo1 C5 117.12(17) . . ?
C8 Mo1 C5 58.66(15) . . ?
C7 Mo1 C5 57.80(15) . . ?
C9 Mo1 C5 35.80(17) . . ?
C6 Mo1 C5 34.27(16) . . ?
C3 Mo1 I1 133.76(11) . . ?
C2 Mo1 I1 78.84(10) . . ?
C4 Mo1 I1 78.41(11) . . ?
C8 Mo1 I1 136.79(11) . . ?
C7 Mo1 I1 136.45(10) . . ?
C9 Mo1 I1 101.56(13) . . ?
C6 Mo1 I1 101.65(11) . . ?
C5 Mo1 I1 83.45(11) . . ?
C23 Mo2 C22 76.84(14) . . ?
C23 Mo2 C24 77.60(14) . . ?
C22 Mo2 C24 110.47(14) . . ?
C23 Mo2 C27 89.52(16) . . ?
C22 Mo2 C27 142.03(15) . . ?
C24 Mo2 C27 100.60(14) . . ?
C23 Mo2 C28 83.72(15) . . ?
C22 Mo2 C28 106.46(14) . . ?
C24 Mo2 C28 133.03(13) . . ?
C27 Mo2 C28 36.06(14) . . ?
C23 Mo2 C26 124.21(16) . . ?
C22 Mo2 C26 148.91(15) . . ?
C24 Mo2 C26 97.31(14) . . ?
C27 Mo2 C26 36.06(16) . . ?
C28 Mo2 C26 59.49(15) . . ?
C23 Mo2 C29 112.48(15) . . ?
C22 Mo2 C29 93.53(14) . . ?
C24 Mo2 C29 155.76(13) . . ?
C27 Mo2 C29 58.99(14) . . ?
C28 Mo2 C29 34.90(13) . . ?
C26 Mo2 C29 58.59(14) . . ?
C23 Mo2 C25 141.63(15) . . ?
C22 Mo2 C25 113.84(15) . . ?
C24 Mo2 C25 125.74(14) . . ?
C27 Mo2 C25 58.81(15) . . ?
C28 Mo2 C25 57.99(14) . . ?
C26 Mo2 C25 35.19(15) . . ?
C29 Mo2 C25 34.36(14) . . ?
C23 Mo2 I2 135.62(11) . . ?
C22 Mo2 I2 80.60(10) . . ?
C24 Mo2 I2 75.30(10) . . ?
C27 Mo2 I2 129.53(12) . . ?
C28 Mo2 I2 139.71(10) . . ?
C26 Mo2 I2 93.74(12) . . ?
C29 Mo2 I2 106.57(10) . . ?
C25 Mo2 I2 82.57(10) . . ?
Br1 Ag1 I1 133.82(2) . . ?
Br1 Ag1 I1 103.42(3) . 2_666 ?
I1 Ag1 I1 116.56(3) . 2_666 ?
Br1 Ag1 Ag1 150.36(2) . 2_666 ?
I1 Ag1 Ag1 60.30(2) . 2_666 ?
I1 Ag1 Ag1 56.27(2) 2_666 2_666 ?
Br2 Ag2 I2 137.30(2) . . ?
Br2 Ag2 I2 96.66(3) . 2_766 ?
I2 Ag2 I2 116.46(3) . 2_766 ?
Br2 Ag2 Ag2 142.85(2) . 2_766 ?
I2 Ag2 Ag2 59.90(2) . 2_766 ?
I2 Ag2 Ag2 56.559(19) 2_766 2_766 ?
Ag1 I1 Mo1 101.81(3) . . ?
Ag1 I1 Ag1 63.44(3) . 2_666 ?
Mo1 I1 Ag1 106.745(19) . 2_666 ?
Ag2 I2 Mo2 99.87(3) . . ?
Ag2 I2 Ag2 63.54(3) . 2_766 ?
Mo2 I2 Ag2 103.99(2) . 2_766 ?
B12 Br1 Ag1 91.77(12) . . ?
B32 Br2 Ag2 83.95(11) . . ?
C1 B2 B11 104.8(3) . . ?
C1 B2 B7 104.5(3) . . ?
B11 B2 B7 60.6(2) . . ?
C1 B2 B3 58.7(2) . . ?
B11 B2 B3 108.5(3) . . ?
B7 B2 B3 59.8(2) . . ?
C1 B2 B6 58.7(2) . . ?
B11 B2 B6 60.2(2) . . ?
B7 B2 B6 108.6(3) . . ?
B3 B2 B6 108.3(3) . . ?
C1 B3 B7 104.6(3) . . ?
C1 B3 B8 104.1(3) . . ?
B7 B3 B8 60.8(2) . . ?
C1 B3 B2 58.7(2) . . ?
B7 B3 B2 59.9(2) . . ?
B8 B3 B2 108.4(3) . . ?
C1 B3 B4 58.4(2) . . ?
B7 B3 B4 107.8(3) . . ?
B8 B3 B4 59.1(2) . . ?
B2 B3 B4 107.6(3) . . ?
C1 B4 B8 104.8(3) . . ?
C1 B4 B9 105.0(3) . . ?
B8 B4 B9 61.5(2) . . ?
C1 B4 B5 58.8(2) . . ?
B8 B4 B5 108.7(3) . . ?
B9 B4 B5 59.6(2) . . ?
C1 B4 B3 58.5(2) . . ?
B8 B4 B3 59.9(2) . . ?
B9 B4 B3 109.1(3) . . ?
B5 B4 B3 108.1(3) . . ?
C1 B5 B9 105.1(3) . . ?
C1 B5 B10 104.9(3) . . ?
B9 B5 B10 61.0(2) . . ?
C1 B5 B4 58.6(2) . . ?
B9 B5 B4 60.0(2) . . ?
B10 B5 B4 108.5(3) . . ?
C1 B5 B6 58.7(2) . . ?
B9 B5 B6 109.1(3) . . ?
B10 B5 B6 60.1(2) . . ?
B4 B5 B6 108.2(3) . . ?
C1 B6 B10 104.5(3) . . ?
C1 B6 B5 58.7(2) . . ?
B10 B6 B5 59.6(2) . . ?
C1 B6 B11 104.0(3) . . ?
B10 B6 B11 60.7(2) . . ?
B5 B6 B11 107.8(3) . . ?
C1 B6 B2 58.5(2) . . ?
B10 B6 B2 108.1(3) . . ?
B5 B6 B2 107.8(3) . . ?
B11 B6 B2 59.4(2) . . ?
B12 B7 B3 106.7(3) . . ?
B12 B7 B2 106.5(3) . . ?
B3 B7 B2 60.3(2) . . ?
B12 B7 B11 59.8(2) . . ?
B3 B7 B11 108.0(3) . . ?
B2 B7 B11 59.5(2) . . ?
B12 B7 B8 59.5(2) . . ?
B3 B7 B8 59.7(2) . . ?
B2 B7 B8 107.7(3) . . ?
B11 B7 B8 108.1(3) . . ?
B4 B8 B12 106.4(3) . . ?
B4 B8 B3 60.9(2) . . ?
B12 B8 B3 106.4(3) . . ?
B4 B8 B7 108.1(3) . . ?
B12 B8 B7 59.4(2) . . ?
B3 B8 B7 59.5(2) . . ?
B4 B8 B9 59.5(2) . . ?
B12 B8 B9 59.5(2) . . ?
B3 B8 B9 108.3(3) . . ?
B7 B8 B9 108.0(3) . . ?
B5 B9 B4 60.4(2) . . ?
B5 B9 B12 106.3(3) . . ?
B4 B9 B12 105.7(3) . . ?
B5 B9 B10 59.7(2) . . ?
B4 B9 B10 107.8(3) . . ?
B12 B9 B10 59.6(2) . . ?
B5 B9 B8 107.4(3) . . ?
B4 B9 B8 59.0(2) . . ?
B12 B9 B8 59.2(2) . . ?
B10 B9 B8 107.7(3) . . ?
B5 B10 B12 106.1(3) . . ?
B5 B10 B6 60.3(2) . . ?
B12 B10 B6 106.4(3) . . ?
B5 B10 B9 59.3(2) . . ?
B12 B10 B9 59.6(2) . . ?
B6 B10 B9 108.0(3) . . ?
B5 B10 B11 107.7(3) . . ?
B12 B10 B11 59.4(2) . . ?
B6 B10 B11 59.7(2) . . ?
B9 B10 B11 108.0(3) . . ?
B2 B11 B12 106.6(3) . . ?
B2 B11 B6 60.4(2) . . ?
B12 B11 B6 106.5(3) . . ?
B2 B11 B7 59.9(2) . . ?
B12 B11 B7 59.5(2) . . ?
B6 B11 B7 108.2(3) . . ?
B2 B11 B10 108.0(3) . . ?
B12 B11 B10 59.6(2) . . ?
B6 B11 B10 59.6(2) . . ?
B7 B11 B10 108.2(3) . . ?
B7 B12 B8 61.1(2) . . ?
B7 B12 B11 60.7(2) . . ?
B8 B12 B11 110.1(3) . . ?
B7 B12 B10 110.3(3) . . ?
B8 B12 B10 110.3(3) . . ?
B11 B12 B10 61.1(2) . . ?
B7 B12 B9 110.7(3) . . ?
B8 B12 B9 61.3(2) . . ?
B11 B12 B9 110.3(3) . . ?
B10 B12 B9 60.7(2) . . ?
B7 B12 Br1 119.1(2) . . ?
B8 B12 Br1 119.8(3) . . ?
B11 B12 Br1 120.3(3) . . ?
B10 B12 Br1 121.4(2) . . ?
B9 B12 Br1 121.0(2) . . ?
C21 B22 B27 103.9(3) . . ?
C21 B22 B31 104.7(3) . . ?
B27 B22 B31 60.4(2) . . ?
C21 B22 B26 59.2(2) . . ?
B27 B22 B26 107.9(3) . . ?
B31 B22 B26 59.7(2) . . ?
C21 B22 B23 58.3(2) . . ?
B27 B22 B23 59.5(2) . . ?
B31 B22 B23 108.0(3) . . ?
B26 B22 B23 108.1(3) . . ?
C21 B23 B28 104.7(3) . . ?
C21 B23 B27 104.0(3) . . ?
B28 B23 B27 60.7(2) . . ?
C21 B23 B24 58.7(2) . . ?
B28 B23 B24 59.8(2) . . ?
B27 B23 B24 108.0(3) . . ?
C21 B23 B22 58.1(2) . . ?
B28 B23 B22 108.4(3) . . ?
B27 B23 B22 59.7(2) . . ?
B24 B23 B22 107.6(3) . . ?
C21 B24 B28 104.5(3) . . ?
C21 B24 B29 104.9(3) . . ?
B28 B24 B29 61.1(2) . . ?
C21 B24 B25 58.8(2) . . ?
B28 B24 B25 108.8(3) . . ?
B29 B24 B25 60.0(2) . . ?
C21 B24 B23 58.5(2) . . ?
B28 B24 B23 59.9(2) . . ?
B29 B24 B23 108.8(3) . . ?
B25 B24 B23 108.3(3) . . ?
C21 B25 B29 104.7(3) . . ?
C21 B25 B24 58.6(2) . . ?
B29 B25 B24 60.0(2) . . ?
C21 B25 B30 104.5(3) . . ?
B29 B25 B30 60.8(2) . . ?
B24 B25 B30 108.5(3) . . ?
C21 B25 B26 59.0(2) . . ?
B29 B25 B26 108.4(3) . . ?
B24 B25 B26 108.3(3) . . ?
B30 B25 B26 59.5(2) . . ?
C21 B26 B30 104.8(3) . . ?
C21 B26 B31 104.3(3) . . ?
B30 B26 B31 60.7(2) . . ?
C21 B26 B22 58.1(2) . . ?
B30 B26 B22 108.8(3) . . ?
B31 B26 B22 60.2(2) . . ?
C21 B26 B25 58.5(2) . . ?
B30 B26 B25 60.3(2) . . ?
B31 B26 B25 108.4(3) . . ?
B22 B26 B25 107.7(3) . . ?
B32 B27 B23 106.9(3) . . ?
B32 B27 B22 107.1(3) . . ?
B23 B27 B22 60.8(2) . . ?
B32 B27 B31 59.8(2) . . ?
B23 B27 B31 108.7(3) . . ?
B22 B27 B31 59.9(2) . . ?
B32 B27 B28 59.7(2) . . ?
B23 B27 B28 59.6(2) . . ?
B22 B27 B28 108.4(3) . . ?
B31 B27 B28 108.5(3) . . ?
B24 B28 B23 60.3(2) . . ?
B24 B28 B32 106.4(3) . . ?
B23 B28 B32 106.9(3) . . ?
B24 B28 B27 107.5(3) . . ?
B23 B28 B27 59.7(2) . . ?
B32 B28 B27 59.6(2) . . ?
B24 B28 B29 59.6(2) . . ?
B23 B28 B29 108.0(3) . . ?
B32 B28 B29 59.4(2) . . ?
B27 B28 B29 107.6(2) . . ?
B32 B29 B25 106.7(3) . . ?
B32 B29 B24 106.4(3) . . ?
B25 B29 B24 60.1(2) . . ?
B32 B29 B30 59.6(2) . . ?
B25 B29 B30 59.9(2) . . ?
B24 B29 B30 107.9(3) . . ?
B32 B29 B28 59.5(2) . . ?
B25 B29 B28 107.5(3) . . ?
B24 B29 B28 59.4(2) . . ?
B30 B29 B28 107.9(3) . . ?
B26 B30 B32 106.7(3) . . ?
B26 B30 B25 60.3(2) . . ?
B32 B30 B25 106.0(3) . . ?
B26 B30 B31 59.8(2) . . ?
B32 B30 B31 59.7(2) . . ?
B25 B30 B31 107.7(3) . . ?
B26 B30 B29 107.8(3) . . ?
B32 B30 B29 59.4(2) . . ?
B25 B30 B29 59.3(2) . . ?
B31 B30 B29 108.0(3) . . ?
B26 B31 B32 106.6(3) . . ?
B26 B31 B22 60.2(2) . . ?
B32 B31 B22 106.7(3) . . ?
B26 B31 B30 59.6(2) . . ?
B32 B31 B30 59.8(2) . . ?
B22 B31 B30 107.9(3) . . ?
B26 B31 B27 107.6(3) . . ?
B32 B31 B27 59.5(2) . . ?
B22 B31 B27 59.7(2) . . ?
B30 B31 B27 108.0(3) . . ?
B27 B32 B29 109.9(3) . . ?
B27 B32 B28 60.7(2) . . ?
B29 B32 B28 61.1(2) . . ?
B27 B32 B31 60.7(2) . . ?
B29 B32 B31 110.0(3) . . ?
B28 B32 B31 110.0(3) . . ?
B27 B32 B30 109.6(3) . . ?
B29 B32 B30 61.0(2) . . ?
B28 B32 B30 110.3(3) . . ?
B31 B32 B30 60.5(2) . . ?
B27 B32 Br2 119.4(2) . . ?
B29 B32 Br2 120.5(2) . . ?
B28 B32 Br2 118.2(2) . . ?
B31 B32 Br2 121.8(2) . . ?
B30 B32 Br2 122.7(2) . . ?
B4 C1 B3 63.1(2) . . ?
B4 C1 B2 114.7(3) . . ?
B3 C1 B2 62.6(2) . . ?
B4 C1 B5 62.5(2) . . ?
B3 C1 B5 115.0(3) . . ?
B2 C1 B5 114.5(3) . . ?
B4 C1 B6 114.6(3) . . ?
B3 C1 B6 114.9(3) . . ?
B2 C1 B6 62.8(2) . . ?
B5 C1 B6 62.6(2) . . ?
O2 C2 Mo1 177.9(3) . . ?
O3 C3 Mo1 179.0(3) . . ?
O4 C4 Mo1 174.8(3) . . ?
C6 C5 C9 108.7(4) . . ?
C6 C5 Mo1 72.5(2) . . ?
C9 C5 Mo1 70.9(2) . . ?
C5 C6 C7 107.9(4) . . ?
C5 C6 Mo1 73.3(2) . . ?
C7 C6 Mo1 70.2(2) . . ?
C6 C7 C8 108.9(4) . . ?
C6 C7 Mo1 74.9(2) . . ?
C8 C7 Mo1 71.8(2) . . ?
C9 C8 C7 108.1(4) . . ?
C9 C8 Mo1 74.0(2) . . ?
C7 C8 Mo1 72.2(2) . . ?
C8 C9 C5 106.4(4) . . ?
C8 C9 Mo1 70.6(2) . . ?
C5 C9 Mo1 73.3(2) . . ?
Cl1 C10 Cl2 113.5(2) . . ?
B22 C21 B23 63.6(2) . . ?
B22 C21 B24 115.5(3) . . ?
B23 C21 B24 62.8(2) . . ?
B22 C21 B25 114.9(3) . . ?
B23 C21 B25 114.9(3) . . ?
B24 C21 B25 62.5(2) . . ?
B22 C21 B26 62.7(2) . . ?
B23 C21 B26 115.3(3) . . ?
B24 C21 B26 114.5(3) . . ?
B25 C21 B26 62.6(2) . . ?
O22 C22 Mo2 178.1(3) . . ?
O23 C23 Mo2 179.4(3) . . ?
O24 C24 Mo2 178.4(3) . . ?
C29 C25 C26 108.7(4) . . ?
C29 C25 Mo2 72.4(2) . . ?
C26 C25 Mo2 70.2(2) . . ?
C25 C26 C27 107.2(3) . . ?
C25 C26 Mo2 74.6(2) . . ?
C27 C26 Mo2 70.8(2) . . ?
C28 C27 C26 107.3(3) . . ?
C28 C27 Mo2 72.6(2) . . ?
C26 C27 Mo2 73.2(2) . . ?
C29 C28 C27 108.5(4) . . ?
C29 C28 Mo2 74.9(2) . . ?
C27 C28 Mo2 71.3(2) . . ?
C25 C29 C28 108.2(4) . . ?
C25 C29 Mo2 73.2(2) . . ?
C28 C29 Mo2 70.2(2) . . ?

loop_
_geom_bond_atom_site_label_1
_geom_bond_atom_site_label_2
_geom_bond_distance
_geom_bond_site_symmetry_2
_geom_bond_publ_flag
Mo1 C3 1.997(4) . ?
Mo1 C2 2.015(4) . ?
Mo1 C4 2.017(4) . ?
Mo1 C8 2.281(4) . ?
Mo1 C7 2.287(4) . ?
Mo1 C9 2.325(4) . ?
Mo1 C6 2.347(4) . ?
Mo1 C5 2.357(4) . ?
Mo1 I1 2.8793(10) . ?
Mo2 C23 1.999(4) . ?
Mo2 C22 2.011(4) . ?
Mo2 C24 2.032(4) . ?
Mo2 C27 2.285(4) . ?
Mo2 C28 2.302(4) . ?
Mo2 C26 2.316(4) . ?
Mo2 C29 2.363(4) . ?
Mo2 C25 2.374(4) . ?
Mo2 I2 2.8735(13) . ?
Ag1 Br1 2.6456(8) . ?
Ag1 I1 2.7789(9) . ?
Ag1 I1 2.9024(8) 2_666 ?
Ag1 Ag1 2.9887(11) 2_666 ?
Ag2 Br2 2.7147(10) . ?
Ag2 I2 2.7791(7) . ?
Ag2 I2 2.8812(9) 2_766 ?
Ag2 Ag2 2.9816(10) 2_766 ?
I1 Ag1 2.9024(8) 2_666 ?
I2 Ag2 2.8812(9) 2_766 ?
Br1 B12 2.005(4) . ?
Br2 B32 2.008(4) . ?
Cl1 C10 1.717(4) . ?
Cl2 C10 1.749(4) . ?
O2 C2 1.135(4) . ?
O3 C3 1.137(4) . ?
O4 C4 1.144(4) . ?
O22 C22 1.139(4) . ?
O23 C23 1.141(4) . ?
O24 C24 1.133(4) . ?
B2 C1 1.710(5) . ?
B2 B11 1.764(6) . ?
B2 B7 1.770(6) . ?
B2 B3 1.777(5) . ?
B2 B6 1.783(6) . ?
B3 C1 1.710(6) . ?
B3 B7 1.768(6) . ?
B3 B8 1.772(6) . ?
B3 B4 1.790(6) . ?
B4 C1 1.708(6) . ?
B4 B8 1.758(6) . ?
B4 B9 1.767(6) . ?
B4 B5 1.775(6) . ?
B5 C1 1.712(5) . ?
B5 B9 1.761(6) . ?
B5 B10 1.767(6) . ?
B5 B6 1.780(6) . ?
B6 C1 1.713(5) . ?
B6 B10 1.776(6) . ?
B6 B11 1.779(6) . ?
B7 B12 1.762(5) . ?
B7 B11 1.783(6) . ?
B7 B8 1.792(6) . ?
B8 B12 1.764(6) . ?
B8 B9 1.801(6) . ?
B9 B12 1.771(6) . ?
B9 B10 1.790(5) . ?
B10 B12 1.770(6) . ?
B10 B11 1.796(5) . ?
B11 B12 1.766(6) . ?
B22 C21 1.700(5) . ?
B22 B27 1.773(5) . ?
B22 B31 1.778(5) . ?
B22 B26 1.778(6) . ?
B22 B23 1.793(5) . ?
B23 C21 1.702(5) . ?
B23 B28 1.768(5) . ?
B23 B27 1.769(5) . ?
B23 B24 1.776(5) . ?
B24 C21 1.706(5) . ?
B24 B28 1.768(5) . ?
B24 B29 1.771(5) . ?
B24 B25 1.773(5) . ?
B25 C21 1.710(5) . ?
B25 B29 1.771(5) . ?
B25 B30 1.780(6) . ?
B25 B26 1.780(6) . ?
B26 C21 1.719(5) . ?
B26 B30 1.766(5) . ?
B26 B31 1.770(6) . ?
B27 B32 1.766(5) . ?
B27 B31 1.787(5) . ?
B27 B28 1.787(5) . ?
B28 B32 1.769(5) . ?
B28 B29 1.797(5) . ?
B29 B32 1.767(5) . ?
B29 B30 1.796(5) . ?
B30 B32 1.772(5) . ?
B30 B31 1.785(5) . ?
B31 B32 1.771(5) . ?
C5 C6 1.386(7) . ?
C5 C9 1.439(7) . ?
C6 C7 1.391(6) . ?
C7 C8 1.412(5) . ?
C8 C9 1.399(6) . ?
C25 C29 1.399(6) . ?
C25 C26 1.419(6) . ?
C26 C27 1.424(6) . ?
C27 C28 1.420(6) . ?
C28 C29 1.400(5) . ?
